data_4121626
loop_
_publ_author_name
'Huang, Yinhua'
'Li, Yongxin'
'Leung, Pak-Hing'
'Hayashi, Tamio'

_publ_section_title
;
 Asymmetric synthesis of p-stereogenic diarylphosphinites by
 palladium-catalyzed enantioselective addition of diarylphosphines to
 benzoquinones.
;
_journal_issue 13
_journal_name_full 'Journal of the American Chemical Society'
_journal_page_first 4865
_journal_page_last 4868
_journal_paper_doi 10.1021/ja501007t
_journal_volume 136
_journal_year 2014
_chemical_absolute_configuration ad
_chemical_formula_sum 'C16 H19 P S'
_chemical_formula_weight 274.34
_space_group_crystal_system orthorhombic
_space_group_IT_number 19
_space_group_name_Hall 'P 2ac 2ab'
_space_group_name_H-M_alt 'P 21 21 21'
_symmetry_space_group_name_Hall 'P 2ac 2ab'
_symmetry_space_group_name_H-M 'P 21 21 21'
_atom_sites_solution_hydrogens geom
_cell_angle_alpha 90
_cell_angle_beta 90
_cell_angle_gamma 90
_cell_formula_units_Z 4
_cell_length_a 8.6479(2)
_cell_length_b 9.9545(4)
_cell_length_c 16.8563(7)
_cell_measurement_reflns_used 4064
_cell_measurement_temperature 103.(2)
_cell_measurement_theta_max 31.6492
_cell_measurement_theta_min 2.3761
_cell_volume 1451.08(9)
_computing_cell_refinement 'SAINT V8.32B (Bruker AXS Inc., 2013)'
_computing_data_collection 'Bruker APEX2'
_computing_data_reduction 'SAINT V8.32B (Bruker AXS Inc., 2013)'
_computing_molecular_graphics 'Bruker SHELXTL'
_computing_publication_material 'Bruker SHELXTL'
_computing_structure_refinement 'SHELXL-2013 (Sheldrick, 2013)'
_computing_structure_solution 'SHELXS-97 (Sheldrick 2008)'
_diffrn_ambient_temperature 103.(2)
_diffrn_detector_area_resol_mean 8.3333
_diffrn_measured_fraction_theta_full 0.997
_diffrn_measured_fraction_theta_max 0.997
_diffrn_measurement_device_type 'Bruker APEX-II CCD'
_diffrn_measurement_method '\f and \w scans'
_diffrn_radiation_monochromator graphite
_diffrn_radiation_type MoK\a
_diffrn_radiation_wavelength 0.71073
_diffrn_reflns_av_R_equivalents 0.0431
_diffrn_reflns_limit_h_max 13
_diffrn_reflns_limit_h_min -12
_diffrn_reflns_limit_k_max 16
_diffrn_reflns_limit_k_min -15
_diffrn_reflns_limit_l_max 10
_diffrn_reflns_limit_l_min -27
_diffrn_reflns_number 18262
_diffrn_reflns_theta_full 35.08
_diffrn_reflns_theta_max 35.08
_diffrn_reflns_theta_min 3.17
_exptl_absorpt_coefficient_mu 0.314
_exptl_absorpt_correction_T_max 0.97
_exptl_absorpt_correction_T_min 0.83
_exptl_absorpt_correction_type multi-scan
_exptl_absorpt_process_details 'SADABS V2012/1 (Bruker AXS Inc.)'
_exptl_crystal_colour colourless
_exptl_crystal_density_diffrn 1.256
_exptl_crystal_density_method 'not measured'
_exptl_crystal_description plate
_exptl_crystal_F_000 584
_exptl_crystal_size_max 0.420
_exptl_crystal_size_mid 0.300
_exptl_crystal_size_min 0.080
_refine_diff_density_max 0.398
_refine_diff_density_min -0.297
_refine_ls_abs_structure_details
;
Flack x determined using 2202 quotients [(I+)-(I-)]/[(I+)+(I-)]
(Parsons and Flack (2004), Acta Cryst. A60, s61).
;
_refine_ls_abs_structure_Flack 0.00(3)
_refine_ls_extinction_method none
_refine_ls_goodness_of_fit_ref 1.029
_refine_ls_hydrogen_treatment constr
_refine_ls_matrix_type full
_refine_ls_number_parameters 167
_refine_ls_number_reflns 6388
_refine_ls_number_restraints 0
_refine_ls_restrained_S_all 1.029
_refine_ls_R_factor_all 0.0497
_refine_ls_R_factor_gt 0.0400
_refine_ls_shift/su_max 0.001
_refine_ls_shift/su_mean 0.000
_refine_ls_structure_factor_coef Fsqd
_refine_ls_weighting_details 'w=1/[\s^2^(Fo^2^)+(0.0443P)^2^+0.0499P] where P=(Fo^2^+2Fc^2^)/3'
_refine_ls_weighting_scheme calc
_refine_ls_wR_factor_gt 0.0874
_refine_ls_wR_factor_ref 0.0924
_reflns_number_gt 5583
_reflns_number_total 6388
_reflns_threshold_expression 'I > 2\s(I)'
_cod_data_source_file ja501007t_si_003.cif
_cod_data_source_block I
_cod_database_code 4121626

loop_
_space_group_symop_operation_xyz
'x, y, z'
'-x+1/2, -y, z+1/2'
'-x, y+1/2, -z+1/2'
'x+1/2, -y+1/2, -z'

loop_
_atom_site_type_symbol
_atom_site_label
_atom_site_fract_x
_atom_site_fract_y
_atom_site_fract_z
_atom_site_U_iso_or_equiv
_atom_site_adp_type
_atom_site_calc_flag
_atom_site_refinement_flags_adp
_atom_site_refinement_flags_posn
_atom_site_occupancy
C C1 0.4132(2) 0.1212(2) 0.25513(10) 0.0177(3) Uani d . . 1
H H1A 0.4546 0.0567 0.2936 0.026 Uiso calc U R 1
H H1B 0.3112 0.0911 0.2371 0.026 Uiso calc U R 1
H H1C 0.4038 0.2096 0.2802 0.026 Uiso calc U R 1
C C2 0.72368(19) 0.14904(19) 0.22510(9) 0.0121(3) Uani d . . 1
C C3 0.8370(2) 0.0502(2) 0.21960(10) 0.0150(3) Uani d . . 1
H H3 0.8248 -0.0222 0.1834 0.018 Uiso calc U R 1
C C4 0.9682(2) 0.0576(2) 0.26718(10) 0.0174(3) Uani d . . 1
H H4 1.0456 -0.0098 0.2634 0.021 Uiso calc U R 1
C C5 0.9862(2) 0.1631(2) 0.32013(10) 0.0177(4) Uani d . . 1
H H5 1.0761 0.1681 0.3524 0.021 Uiso calc U R 1
C C6 0.8728(2) 0.2616(2) 0.32597(10) 0.0161(3) Uani d . . 1
H H6 0.8853 0.3341 0.3621 0.019 Uiso calc U R 1
C C7 0.7412(2) 0.2540(2) 0.27891(10) 0.0144(3) Uani d . . 1
H H7 0.663 0.3206 0.2835 0.017 Uiso calc U R 1
C C8 0.50796(18) 0.28994(18) 0.11838(9) 0.0116(3) Uani d . . 1
C C9 0.63041(19) 0.3629(2) 0.08343(9) 0.0127(3) Uani d . . 1
C C10 0.79542(19) 0.3130(2) 0.07993(11) 0.0168(3) Uani d . . 1
H H10A 0.8492 0.3562 0.0355 0.025 Uiso calc U R 1
H H10B 0.7958 0.2154 0.0723 0.025 Uiso calc U R 1
H H10C 0.8483 0.3351 0.1297 0.025 Uiso calc U R 1
C C11 0.5988(2) 0.48586(19) 0.04725(10) 0.0143(3) Uani d . . 1
H H11 0.6817 0.5352 0.0245 0.017 Uiso calc U R 1
C C12 0.4504(2) 0.53861(18) 0.04326(9) 0.0140(3) Uani d . . 1
C C13 0.4171(2) 0.6728(2) 0.00651(11) 0.0192(4) Uani d . . 1
H H13A 0.5145 0.7156 -0.0093 0.029 Uiso calc U R 1
H H13B 0.3637 0.73 0.0451 0.029 Uiso calc U R 1
H H13C 0.3514 0.6606 -0.0403 0.029 Uiso calc U R 1
C C14 0.3297(2) 0.4604(2) 0.07280(10) 0.0150(3) Uani d . . 1
H H14 0.2269 0.4931 0.0684 0.018 Uiso calc U R 1
C C15 0.35431(19) 0.33658(19) 0.10829(10) 0.0133(3) Uani d . . 1
C C16 0.2121(2) 0.2562(2) 0.12901(13) 0.0205(4) Uani d . . 1
H H16A 0.1864 0.2701 0.185 0.031 Uiso calc U R 1
H H16B 0.2322 0.1606 0.1196 0.031 Uiso calc U R 1
H H16C 0.1254 0.2856 0.0959 0.031 Uiso calc U R 1
P P1 0.54303(5) 0.13268(5) 0.17073(2) 0.01144(9) Uani d . . 1
S S1 0.53511(6) -0.02604(5) 0.10206(3) 0.01742(10) Uani d . . 1

loop_
_atom_site_aniso_label
_atom_site_aniso_U_11
_atom_site_aniso_U_22
_atom_site_aniso_U_33
_atom_site_aniso_U_12
_atom_site_aniso_U_13
_atom_site_aniso_U_23
C1 0.0169(7) 0.0209(10) 0.0151(7) -0.0018(7) 0.0038(6) 0.0027(7)
C2 0.0138(7) 0.0123(8) 0.0103(6) -0.0004(6) 0.0006(5) 0.0012(6)
C3 0.0152(7) 0.0143(9) 0.0155(7) 0.0017(6) 0.0019(6) -0.0013(6)
C4 0.0145(7) 0.0183(9) 0.0195(8) 0.0034(7) 0.0006(6) 0.0013(6)
C5 0.0154(7) 0.0226(10) 0.0150(7) 0.0000(6) -0.0018(6) 0.0011(6)
C6 0.0190(8) 0.0162(9) 0.0131(7) -0.0011(7) -0.0011(6) -0.0011(6)
C7 0.0163(7) 0.0124(8) 0.0146(7) 0.0012(6) 0.0005(6) -0.0007(6)
C8 0.0117(7) 0.0125(8) 0.0106(6) -0.0010(5) 0.0000(5) -0.0008(5)
C9 0.0128(7) 0.0152(8) 0.0101(6) -0.0017(6) 0.0018(5) -0.0018(6)
C10 0.0121(7) 0.0220(10) 0.0161(7) -0.0009(7) 0.0023(6) 0.0023(7)
C11 0.0161(7) 0.0146(9) 0.0121(7) -0.0034(6) 0.0023(6) -0.0004(6)
C12 0.0195(8) 0.0129(8) 0.0095(6) -0.0006(7) 0.0008(6) -0.0001(5)
C13 0.0265(9) 0.0153(9) 0.0160(8) 0.0007(7) 0.0016(7) 0.0020(7)
C14 0.0143(7) 0.0161(9) 0.0145(7) 0.0023(6) 0.0005(6) -0.0009(6)
C15 0.0119(7) 0.0152(8) 0.0127(7) -0.0011(6) 0.0008(5) -0.0006(6)
C16 0.0108(7) 0.0234(10) 0.0273(9) -0.0012(7) 0.0011(6) 0.0062(8)
P1 0.01162(17) 0.01126(19) 0.01144(16) -0.00072(17) 0.00087(15) -0.00018(14)
S1 0.0210(2) 0.0137(2) 0.01755(19) -0.00286(18) -0.00042(17) -0.00388(15)

loop_
_atom_type_symbol
_atom_type_description
_atom_type_scat_dispersion_real
_atom_type_scat_dispersion_imag
_atom_type_scat_source
C C 0.0033 0.0016 'International Tables Vol C Tables 4.2.6.8 and 6.1.1.4'
H H 0.0000 0.0000 'International Tables Vol C Tables 4.2.6.8 and 6.1.1.4'
P P 0.1023 0.0942 'International Tables Vol C Tables 4.2.6.8 and 6.1.1.4'
S S 0.1246 0.1234 'International Tables Vol C Tables 4.2.6.8 and 6.1.1.4'

loop_
_geom_angle_atom_site_label_1
_geom_angle_atom_site_label_2
_geom_angle_atom_site_label_3
_geom_angle
P1 C1 H1A 109.5
P1 C1 H1B 109.5
H1A C1 H1B 109.5
P1 C1 H1C 109.5
H1A C1 H1C 109.5
H1B C1 H1C 109.5
C3 C2 C7 119.83(15)
C3 C2 P1 120.54(14)
C7 C2 P1 119.28(13)
C4 C3 C2 119.89(17)
C4 C3 H3 120.1
C2 C3 H3 120.1
C5 C4 C3 120.20(17)
C5 C4 H4 119.9
C3 C4 H4 119.9
C4 C5 C6 120.00(17)
C4 C5 H5 120.0
C6 C5 H5 120.0
C7 C6 C5 119.94(17)
C7 C6 H6 120.0
C5 C6 H6 120.0
C6 C7 C2 120.13(17)
C6 C7 H7 119.9
C2 C7 H7 119.9
C9 C8 C15 118.96(16)
C9 C8 P1 121.24(13)
C15 C8 P1 119.70(13)
C11 C9 C8 119.12(16)
C11 C9 C10 117.12(16)
C8 C9 C10 123.71(17)
C9 C10 H10A 109.5
C9 C10 H10B 109.5
H10A C10 H10B 109.5
C9 C10 H10C 109.5
H10A C10 H10C 109.5
H10B C10 H10C 109.5
C12 C11 C9 122.29(16)
C12 C11 H11 118.9
C9 C11 H11 118.9
C11 C12 C14 117.61(16)
C11 C12 C13 122.29(16)
C14 C12 C13 120.08(17)
C12 C13 H13A 109.5
C12 C13 H13B 109.5
H13A C13 H13B 109.5
C12 C13 H13C 109.5
H13A C13 H13C 109.5
H13B C13 H13C 109.5
C15 C14 C12 122.40(16)
C15 C14 H14 118.8
C12 C14 H14 118.8
C14 C15 C8 119.12(16)
C14 C15 C16 116.53(16)
C8 C15 C16 124.23(17)
C15 C16 H16A 109.5
C15 C16 H16B 109.5
H16A C16 H16B 109.5
C15 C16 H16C 109.5
H16A C16 H16C 109.5
H16B C16 H16C 109.5
C1 P1 C2 98.16(8)
C1 P1 C8 109.30(8)
C2 P1 C8 108.07(8)
C1 P1 S1 112.98(7)
C2 P1 S1 113.57(6)
C8 P1 S1 113.62(6)

loop_
_geom_bond_atom_site_label_1
_geom_bond_atom_site_label_2
_geom_bond_distance
C1 P1 1.8159(17)
C1 H1A 0.98
C1 H1B 0.98
C1 H1C 0.98
C2 C3 1.392(2)
C2 C7 1.392(3)
C2 P1 1.8185(17)
C3 C4 1.391(3)
C3 H3 0.95
C4 C5 1.387(3)
C4 H4 0.95
C5 C6 1.390(3)
C5 H5 0.95
C6 C7 1.390(2)
C6 H6 0.95
C7 H7 0.95
C8 C9 1.413(2)
C8 C15 1.418(2)
C8 P1 1.8224(18)
C9 C11 1.395(3)
C9 C10 1.512(2)
C10 H10A 0.98
C10 H10B 0.98
C10 H10C 0.98
C11 C12 1.388(3)
C11 H11 0.95
C12 C14 1.394(3)
C12 C13 1.501(3)
C13 H13A 0.98
C13 H13B 0.98
C13 H13C 0.98
C14 C15 1.386(3)
C14 H14 0.95
C15 C16 1.508(3)
C16 H16A 0.98
C16 H16B 0.98
C16 H16C 0.98
P1 S1 1.9598(6)
